data_7025861
loop_
_publ_author_name
'Crawford, Lynne A.'
'Ieva, Maria'
'McNab, Hamish'
'Parsons, Simon'

_publ_section_title
;
 Structural studies of some push-pull N-arylbenzazoles.
;
_journal_issue 30
_journal_name_full 'Dalton transactions (Cambridge, England : 2003)'
_journal_page_first 7147
_journal_page_last 7152
_journal_paper_doi 10.1039/c0dt00029a
_journal_volume 39
_journal_year 2010
_chemical_formula_moiety 'C17 H15 N O2'
_chemical_formula_sum 'C17 H15 N O2'
_chemical_formula_weight 265.30
_chemical_name_systematic
; 
 ? 
;
_space_group_IT_number 14
_symmetry_cell_setting monoclinic
_symmetry_space_group_name_Hall '-P 2ybc'
_symmetry_space_group_name_H-M 'P 1 21/c 1'
_atom_sites_solution_hydrogens geom
_atom_sites_solution_primary direct
_atom_sites_solution_secondary difmap
_audit_creation_method SHELXL-97
_cell_angle_alpha 90.00
_cell_angle_beta 92.5930(10)
_cell_angle_gamma 90.00
_cell_formula_units_Z 4
_cell_length_a 7.3474(6)
_cell_length_b 7.9170(7)
_cell_length_c 23.9413(19)
_cell_measurement_reflns_used 3869
_cell_measurement_temperature 150(2)
_cell_measurement_theta_max 26.5
_cell_measurement_theta_min 2.5
_cell_volume 1391.2(2)
_computing_cell_refinement 'Bruker SMART'
_computing_data_collection 'Bruker SMART'
_computing_data_reduction 'Bruker SHELXTL'
_computing_molecular_graphics 'Bruker SHELXTL'
_computing_publication_material 'Bruker SHELXTL'
_computing_structure_refinement 'SHELXL-97 (Sheldrick, 2008)'
_computing_structure_solution 'SHELXS-97 (Sheldrick, 2008)'
_diffrn_ambient_temperature 150(2)
_diffrn_measured_fraction_theta_full 0.995
_diffrn_measured_fraction_theta_max 0.995
_diffrn_measurement_device_type 'CCD area detector'
_diffrn_measurement_method 'phi and omega scans'
_diffrn_radiation_monochromator graphite
_diffrn_radiation_source 'fine-focus sealed tube'
_diffrn_radiation_type MoK\a
_diffrn_radiation_wavelength 0.71073
_diffrn_reflns_av_R_equivalents 0.0214
_diffrn_reflns_av_sigmaI/netI 0.0292
_diffrn_reflns_limit_h_max 9
_diffrn_reflns_limit_h_min -9
_diffrn_reflns_limit_k_max 9
_diffrn_reflns_limit_k_min -8
_diffrn_reflns_limit_l_max 22
_diffrn_reflns_limit_l_min -29
_diffrn_reflns_number 7632
_diffrn_reflns_theta_full 26.37
_diffrn_reflns_theta_max 26.37
_diffrn_reflns_theta_min 1.70
_exptl_absorpt_coefficient_mu 0.083
_exptl_absorpt_correction_T_max 0.464
_exptl_absorpt_correction_T_min 0.928
_exptl_absorpt_correction_type multi-scan
_exptl_absorpt_process_details Sadabs
_exptl_crystal_colour Colourless
_exptl_crystal_density_diffrn 1.267
_exptl_crystal_density_method 'not measured'
_exptl_crystal_description block
_exptl_crystal_F_000 560
_exptl_crystal_size_max 0.24
_exptl_crystal_size_mid 0.24
_exptl_crystal_size_min 0.16
_refine_diff_density_max 0.230
_refine_diff_density_min -0.237
_refine_diff_density_rms 0.062
_refine_ls_extinction_coef 0
_refine_ls_extinction_method none
_refine_ls_goodness_of_fit_ref 0.958
_refine_ls_hydrogen_treatment constr
_refine_ls_matrix_type full
_refine_ls_number_parameters 232
_refine_ls_number_reflns 2830
_refine_ls_number_restraints 43
_refine_ls_restrained_S_all 0.960
_refine_ls_R_factor_all 0.0487
_refine_ls_R_factor_gt 0.0392
_refine_ls_shift/su_max 0.003
_refine_ls_shift/su_mean 0.000
_refine_ls_structure_factor_coef Fsqd
_refine_ls_weighting_details 'calc w=1/[\s^2^(Fo^2^)+(0.0659P)^2^+0.0000P] where P=(Fo^2^+2Fc^2^)/3'
_refine_ls_weighting_scheme calc
_refine_ls_wR_factor_gt 0.1012
_refine_ls_wR_factor_ref 0.1045
_reflns_number_gt 2166
_reflns_number_total 2830
_reflns_threshold_expression >2sigma(I)
_cod_data_source_file c0dt00029a.txt
_cod_data_source_block 3
_cod_depositor_comments
;
The following automatic conversions were performed:

'_symmetry_cell_setting' value 'Monoclinic' changed to 'monoclinic'
according to /home/saulius/struct/CIF-dictionaries/cif_core.dic
dictionary named 'cif_core.dic' version 2.4.2 from
2011-04-26.

'_exptl_absorpt_correction_type' value 'Multiscan'
changed to 'multi-scan' according to
/home/saulius/struct/CIF-dictionaries/cif_core.dic dictionary named
'cif_core.dic' version 2.4.2 from 2011-04-26.

Automatic conversion script
Id: cif_fix_values 1891 2012-01-12 08:04:46Z andrius 
;
_cod_original_sg_symbol_H-M P21/c
_cod_database_code 7025861

loop_
_symmetry_equiv_pos_as_xyz
'x, y, z'
'-x, y+1/2, -z+1/2'
'-x, -y, -z'
'x, -y-1/2, z-1/2'

loop_
_atom_site_label
_atom_site_type_symbol
_atom_site_fract_x
_atom_site_fract_y
_atom_site_fract_z
_atom_site_U_iso_or_equiv
_atom_site_adp_type
_atom_site_occupancy
_atom_site_symmetry_multiplicity
_atom_site_calc_flag
_atom_site_refinement_flags
_atom_site_disorder_assembly
_atom_site_disorder_group
N1 N 0.30290(16) 0.87423(14) 0.15052(5) 0.0280(3) Uani 0.90 1 d PD A 1
C2 C 0.1946(2) 0.8051(2) 0.19060(7) 0.0290(4) Uani 0.90 1 d PD A 1
H2 H 0.0770 0.8450 0.1990 0.035 Uiso 0.90 1 calc PR A 1
C3 C 0.28065(19) 0.67193(17) 0.21618(5) 0.0302(3) Uani 0.90 1 d PD A 1
C31 C 0.2124(3) 0.5670(2) 0.26286(8) 0.0451(4) Uani 0.90 1 d PD A 1
H31A H 0.0894 0.6038 0.2714 0.068 Uiso 0.90 1 calc PR A 1
H31B H 0.2938 0.5806 0.2961 0.068 Uiso 0.90 1 calc PR A 1
H31C H 0.2095 0.4479 0.2517 0.068 Uiso 0.90 1 calc PR A 1
C4 C 0.4530(3) 0.6548(3) 0.19075(11) 0.0269(3) Uani 0.90 1 d PD A 1
C5 C 0.6004(2) 0.54437(18) 0.19926(6) 0.0345(3) Uani 0.90 1 d PD A 1
H5 H 0.5971 0.4576 0.2266 0.041 Uiso 0.90 1 calc PR A 1
C6 C 0.7500(2) 0.5635(3) 0.16736(10) 0.0392(5) Uani 0.90 1 d PD A 1
H6 H 0.8505 0.4890 0.1729 0.047 Uiso 0.90 1 calc PR A 1
C7 C 0.7571(2) 0.69091(19) 0.12685(6) 0.0366(4) Uani 0.90 1 d PD A 1
H7 H 0.8624 0.7013 0.1055 0.044 Uiso 0.90 1 calc PR A 1
C8 C 0.6135(2) 0.8017(3) 0.11743(8) 0.0314(4) Uani 0.90 1 d PD A 1
H8 H 0.6177 0.8881 0.0900 0.038 Uiso 0.90 1 calc PR A 1
C9 C 0.46296(19) 0.78134(18) 0.14980(5) 0.0272(3) Uani 0.90 1 d PD A 1
C10 C 0.25790(19) 1.01850(18) 0.11713(6) 0.0274(4) Uani 0.90 1 d PD A 1
C11 C 0.2414(2) 1.1744(2) 0.14306(7) 0.0340(4) Uani 0.90 1 d PD A 1
H11 H 0.2589 1.1828 0.1825 0.041 Uiso 0.90 1 calc PR A 1
C12 C 0.1999(4) 1.3173(3) 0.11189(12) 0.0362(4) Uani 0.90 1 d PD A 1
H12 H 0.1870 1.4230 0.1300 0.043 Uiso 0.90 1 calc PR A 1
C13 C 0.1770(5) 1.3066(3) 0.05428(12) 0.0342(4) Uani 0.90 1 d PD A 1
H13 H 0.1487 1.4049 0.0329 0.041 Uiso 0.90 1 calc PR A 1
C14 C 0.1954(5) 1.1527(3) 0.02798(10) 0.0296(4) Uani 0.90 1 d PD A 1
H14 H 0.1795 1.1455 -0.0115 0.036 Uiso 0.90 1 calc PR A 1
C15 C 0.2370(5) 1.0085(2) 0.05897(11) 0.0275(5) Uani 0.90 1 d PD A 1
O16 O 0.18718(14) 0.70883(12) 0.04718(4) 0.0441(3) Uani 1 1 d . A .
C16 C 0.24415(17) 0.83975(16) 0.02935(5) 0.0322(3) Uani 1 1 d . . .
O17 O 0.31833(13) 0.85532(12) -0.02034(4) 0.0432(3) Uani 1 1 d . A .
C18 C 0.3266(2) 0.7025(2) -0.05329(7) 0.0539(4) Uani 1 1 d . . .
H18A H 0.3959 0.6163 -0.0321 0.081 Uiso 1 1 calc R A .
H18B H 0.3865 0.7265 -0.0881 0.081 Uiso 1 1 calc R . .
H18C H 0.2028 0.6612 -0.0620 0.081 Uiso 1 1 calc R . .
N1' N 0.398(2) 0.867(2) 0.1363(6) 0.069(2) Uiso 0.10 1 d PD A 2
C2' C 0.569(3) 0.805(4) 0.1237(13) 0.069(2) Uiso 0.10 1 d PD A 2
H2' H 0.6400 0.8508 0.0951 0.083 Uiso 0.10 1 calc PR A 2
C3' C 0.623(2) 0.676(2) 0.1559(7) 0.069(2) Uiso 0.10 1 d PD A 2
C31' C 0.794(3) 0.576(5) 0.1599(16) 0.069(2) Uiso 0.10 1 d PD A 2
H31D H 0.7835 0.4870 0.1879 0.103 Uiso 0.10 1 calc PR A 2
H31E H 0.8960 0.6510 0.1710 0.103 Uiso 0.10 1 calc PR A 2
H31F H 0.8163 0.5258 0.1235 0.103 Uiso 0.10 1 calc PR A 2
C4' C 0.471(4) 0.644(5) 0.1911(17) 0.069(2) Uiso 0.10 1 d PD A 2
C5' C 0.437(2) 0.531(2) 0.2334(7) 0.069(2) Uiso 0.10 1 d PD A 2
H5' H 0.5284 0.4512 0.2440 0.083 Uiso 0.10 1 calc PR A 2
C6' C 0.274(3) 0.530(3) 0.2611(11) 0.069(2) Uiso 0.10 1 d PD A 2
H6' H 0.2506 0.4495 0.2894 0.083 Uiso 0.10 1 calc PR A 2
C7' C 0.146(2) 0.655(2) 0.2444(8) 0.069(2) Uiso 0.10 1 d PD A 2
H7' H 0.0343 0.6603 0.2626 0.083 Uiso 0.10 1 calc PR A 2
C8' C 0.179(3) 0.770(4) 0.2023(12) 0.069(2) Uiso 0.10 1 d PD A 2
H8' H 0.0862 0.8474 0.1903 0.083 Uiso 0.10 1 calc PR A 2
C9' C 0.342(2) 0.772(2) 0.1785(7) 0.069(2) Uiso 0.10 1 d PD A 2
C10' C 0.308(3) 1.006(2) 0.1074(9) 0.069(2) Uiso 0.10 1 d PD A 2
C11' C 0.287(4) 1.152(3) 0.1370(11) 0.069(2) Uiso 0.10 1 d PD A 2
H11' H 0.3154 1.1524 0.1761 0.083 Uiso 0.10 1 calc PR A 2
C12' C 0.224(6) 1.298(4) 0.1112(16) 0.069(2) Uiso 0.10 1 d PD A 2
H12' H 0.2155 1.4019 0.1306 0.083 Uiso 0.10 1 calc PR A 2
C13' C 0.174(7) 1.282(4) 0.0544(16) 0.069(2) Uiso 0.10 1 d PD A 2
H13' H 0.1182 1.3732 0.0345 0.083 Uiso 0.10 1 calc PR A 2
C14' C 0.207(8) 1.133(4) 0.0281(14) 0.069(2) Uiso 0.10 1 d PD A 2
H14' H 0.2140 1.1366 -0.0114 0.083 Uiso 0.10 1 calc PR A 2
C15' C 0.232(6) 0.975(3) 0.0533(11) 0.0275(5) Uani 0.10 1 d PD A 2

loop_
_atom_site_aniso_label
_atom_site_aniso_U_11
_atom_site_aniso_U_22
_atom_site_aniso_U_33
_atom_site_aniso_U_23
_atom_site_aniso_U_13
_atom_site_aniso_U_12
N1 0.0300(6) 0.0274(6) 0.0265(6) 0.0025(5) 0.0023(5) 0.0038(5)
C2 0.0305(8) 0.0287(9) 0.0280(9) -0.0025(6) 0.0025(6) -0.0005(6)
C3 0.0360(8) 0.0293(8) 0.0254(7) -0.0015(6) 0.0016(6) -0.0041(6)
C31 0.0523(12) 0.0410(11) 0.0425(9) 0.0130(8) 0.0084(9) -0.0002(9)
C4 0.0325(8) 0.0245(8) 0.0233(6) -0.0016(5) -0.0053(6) -0.0016(6)
C5 0.0418(8) 0.0307(8) 0.0302(7) 0.0022(6) -0.0061(6) 0.0033(7)
C6 0.0375(11) 0.0388(10) 0.0404(11) -0.0024(8) -0.0083(9) 0.0121(10)
C7 0.0323(8) 0.0444(9) 0.0333(8) -0.0037(6) 0.0031(6) 0.0031(7)
C8 0.0342(9) 0.0330(8) 0.0271(8) 0.0014(6) 0.0020(7) 0.0002(7)
C9 0.0296(7) 0.0267(7) 0.0250(7) -0.0030(5) -0.0019(6) 0.0005(6)
C10 0.0280(8) 0.0234(7) 0.0306(8) -0.0003(6) 0.0009(6) 0.0012(6)
C11 0.0373(11) 0.0322(9) 0.0325(8) -0.0070(6) 0.0007(7) 0.0023(7)
C12 0.0342(12) 0.0229(8) 0.0515(9) -0.0081(7) 0.0013(8) 0.0032(7)
C13 0.0329(8) 0.0215(9) 0.0481(9) 0.0061(7) -0.0006(7) 0.0016(8)
C14 0.0306(9) 0.0261(9) 0.0322(7) 0.0039(7) 0.0011(6) 0.0013(7)
C15 0.0298(7) 0.0211(12) 0.0314(9) -0.0016(8) -0.0006(7) -0.0014(11)
O16 0.0620(7) 0.0267(5) 0.0430(6) 0.0010(4) -0.0031(5) -0.0039(5)
C16 0.0336(7) 0.0284(7) 0.0339(7) 0.0012(5) -0.0050(5) 0.0007(6)
O17 0.0481(6) 0.0380(6) 0.0442(6) -0.0101(4) 0.0107(5) -0.0050(5)
C18 0.0525(9) 0.0529(10) 0.0571(10) -0.0258(8) 0.0119(8) -0.0049(8)
C15' 0.0298(7) 0.0211(12) 0.0314(9) -0.0016(8) -0.0006(7) -0.0014(11)

loop_
_atom_type_symbol
_atom_type_description
_atom_type_scat_dispersion_real
_atom_type_scat_dispersion_imag
_atom_type_scat_source
C C 0.0033 0.0016 'International Tables Vol C Tables 4.2.6.8 and 6.1.1.4'
H H 0.0000 0.0000 'International Tables Vol C Tables 4.2.6.8 and 6.1.1.4'
N N 0.0061 0.0033 'International Tables Vol C Tables 4.2.6.8 and 6.1.1.4'
O O 0.0106 0.0060 'International Tables Vol C Tables 4.2.6.8 and 6.1.1.4'

loop_
_geom_angle_atom_site_label_1
_geom_angle_atom_site_label_2
_geom_angle_atom_site_label_3
_geom_angle
C2 N1 C9 108.20(12)
C2 N1 C10 125.39(12)
C9 N1 C10 126.40(12)
C3 C2 N1 110.37(14)
C2 C3 C4 106.45(13)
C2 C3 C31 126.98(14)
C4 C3 C31 126.54(14)
C5 C4 C9 118.84(16)
C5 C4 C3 133.53(15)
C9 C4 C3 107.63(14)
C6 C5 C4 118.88(15)
C5 C6 C7 121.30(16)
C8 C7 C6 121.13(14)
C7 C8 C9 117.17(15)
N1 C9 C8 129.95(14)
N1 C9 C4 107.35(13)
C8 C9 C4 122.68(14)
C11 C10 C15 119.21(14)
C11 C10 N1 118.97(13)
C15 C10 N1 121.77(13)
C12 C11 C10 120.50(16)
C11 C12 C13 120.12(16)
C14 C13 C12 119.89(16)
C13 C14 C15 120.37(18)
C14 C15 C10 119.87(16)
C14 C15 C16 119.13(19)
C10 C15 C16 120.81(17)
O16 C16 C15' 123.7(18)
O16 C16 O17 123.88(12)
C15' C16 O17 112.3(18)
O16 C16 C15 125.02(18)
C15' C16 C15 2(2)
O17 C16 C15 111.08(16)
C16 O17 C18 115.90(11)
C9' N1' C2' 106.0(14)
C9' N1' C10' 129.7(16)
C2' N1' C10' 124.3(16)
C3' C2' N1' 113.1(17)
C2' C3' C4' 104.8(14)
C2' C3' C31' 132.4(18)
C4' C3' C31' 122.8(17)
C5' C4' C9' 118.3(16)
C5' C4' C3' 135.2(17)
C9' C4' C3' 106.3(13)
C4' C5' C6' 123.0(17)
C5' C6' C7' 115.6(17)
C8' C7' C6' 122.4(17)
C9' C8' C7' 119.8(18)
N1' C9' C8' 129.3(16)
N1' C9' C4' 109.5(13)
C8' C9' C4' 120.4(15)
C11' C10' C15' 124.9(17)
C11' C10' N1' 117.0(18)
C15' C10' N1' 117.6(17)
C10' C11' C12' 121(2)
C11' C12' C13' 115(2)
C14' C13' C12' 119(2)
C13' C14' C15' 127(3)
C16 C15' C14' 126(2)
C16 C15' C10' 123(2)
C14' C15' C10' 106.5(19)

loop_
_geom_bond_atom_site_label_1
_geom_bond_atom_site_label_2
_geom_bond_distance
N1 C2 1.3867(19)
N1 C9 1.3878(17)
N1 C10 1.4244(17)
C2 C3 1.360(2)
C3 C4 1.436(2)
C3 C31 1.497(2)
C4 C5 1.399(2)
C4 C9 1.406(2)
C5 C6 1.375(2)
C6 C7 1.402(3)
C7 C8 1.383(2)
C8 C9 1.388(2)
C10 C11 1.389(2)
C10 C15 1.396(3)
C11 C12 1.382(2)
C12 C13 1.385(2)
C13 C14 1.380(2)
C14 C15 1.388(2)
C15 C16 1.515(2)
O16 C16 1.2033(15)
C16 C15' 1.22(2)
C16 O17 1.3365(16)
O17 C18 1.4472(16)
N1' C9' 1.344(14)
N1' C2' 1.392(17)
N1' C10' 1.444(15)
C2' C3' 1.330(17)
C3' C4' 1.447(17)
C3' C31' 1.486(17)
C4' C5' 1.383(16)
C4' C9' 1.411(16)
C5' C6' 1.395(16)
C6' C7' 1.409(16)
C7' C8' 1.387(17)
C8' C9' 1.351(16)
C10' C11' 1.365(16)
C10' C15' 1.409(17)
C11' C12' 1.382(17)
C12' C13' 1.397(18)
C13' C14' 1.366(18)
C14' C15' 1.392(18)
